data_7711822
loop_
_publ_author_name
'Hung, Hsiu-Yu'
'Hsu, Yung-Hsi'
'Pi, Hui-Chu'
'Hu, Ching-Han'
'Lee, Hon Man'

_publ_section_title
;
 Direct arylation reaction catalyzed by a PEPPSI-type palladium complex
 with an amido-functionalized triazole-based mesoionic carbene ligand
;
_journal_name_full 'Dalton Transactions'
_journal_paper_doi 10.1039/D2DT03118C
_journal_year 2022
_chemical_formula_sum 'C44 H42 I4 N10 O2 Pd2'
_chemical_formula_weight 1463.27
_space_group_crystal_system monoclinic
_space_group_IT_number 14
_space_group_name_Hall '-P 2ybc'
_space_group_name_H-M_alt 'P 1 21/c 1'
_atom_sites_solution_hydrogens mixed
_audit_creation_method SHELXL-2014
_audit_update_record
;
2022-09-19 deposited with the CCDC.	2022-11-09 downloaded from the CCDC.
;
_cell_angle_alpha 90
_cell_angle_beta 97.452(2)
_cell_angle_gamma 90
_cell_formula_units_Z 2
_cell_length_a 19.6520(7)
_cell_length_b 13.9047(4)
_cell_length_c 9.4467(3)
_cell_measurement_reflns_used 2800
_cell_measurement_temperature 150(2)
_cell_measurement_theta_max 18.6
_cell_measurement_theta_min 2.6
_cell_volume 2559.56(14)
_computing_cell_refinement 'SAINT (Bruker, 2012)'
_computing_data_collection 'APEX2 (Bruker AXS, 2012)'
_computing_data_reduction 'SAINT (Bruker, 2012)'
_computing_molecular_graphics 'DIAMOND (Brandenburg, 1999)'
_computing_publication_material 'SHELXL (Sheldrick, 2015)'
_computing_structure_refinement 'SHELXL (Sheldrick, 2015)'
_computing_structure_solution 'SHELXL (Sheldrick, 2015)'
_diffrn_ambient_temperature 150(2)
_diffrn_measured_fraction_theta_full 1.000
_diffrn_measured_fraction_theta_max 1.000
_diffrn_measurement_device 'three-circle diffractometer'
_diffrn_measurement_device_type 'Bruker APEXII CCD area-detector'
_diffrn_measurement_method '\f and \w'
_diffrn_radiation_probe x-ray
_diffrn_radiation_type MoK\a
_diffrn_radiation_wavelength 0.71073
_diffrn_reflns_av_R_equivalents 0.1264
_diffrn_reflns_av_unetI/netI 0.0871
_diffrn_reflns_Laue_measured_fraction_full 1.000
_diffrn_reflns_Laue_measured_fraction_max 1.000
_diffrn_reflns_limit_h_max 25
_diffrn_reflns_limit_h_min -25
_diffrn_reflns_limit_k_max 17
_diffrn_reflns_limit_k_min -17
_diffrn_reflns_limit_l_max 11
_diffrn_reflns_limit_l_min -12
_diffrn_reflns_number 44328
_diffrn_reflns_point_group_measured_fraction_full 1.000
_diffrn_reflns_point_group_measured_fraction_max 1.000
_diffrn_reflns_theta_full 25.242
_diffrn_reflns_theta_max 27.000
_diffrn_reflns_theta_min 1.799
_diffrn_source 'sealed X-ray tube'
_diffrn_source_type 'Bruker water-cooled sealed X-ray tube'
_diffrn_standards_decay_% 0
_diffrn_standards_interval_count 0
_diffrn_standards_interval_time 0
_diffrn_standards_number 0
_exptl_absorpt_coefficient_mu 3.159
_exptl_absorpt_correction_T_max 0.7458
_exptl_absorpt_correction_T_min 0.5879
_exptl_absorpt_correction_type multi-scan
_exptl_absorpt_process_details 'SADABS (Sheldrick, 2003)'
_exptl_crystal_colour yellow
_exptl_crystal_density_diffrn 1.899
_exptl_crystal_density_method 'not measured'
_exptl_crystal_description rod
_exptl_crystal_F_000 1392
_exptl_crystal_size_max 0.143
_exptl_crystal_size_mid 0.102
_exptl_crystal_size_min 0.020
_refine_diff_density_max 0.800
_refine_diff_density_min -0.906
_refine_diff_density_rms 0.149
_refine_ls_extinction_method none
_refine_ls_goodness_of_fit_ref 1.005
_refine_ls_hydrogen_treatment constr
_refine_ls_matrix_type full
_refine_ls_number_parameters 306
_refine_ls_number_reflns 5574
_refine_ls_number_restraints 312
_refine_ls_restrained_S_all 0.992
_refine_ls_R_factor_all 0.1397
_refine_ls_R_factor_gt 0.0585
_refine_ls_shift/su_max 0.010
_refine_ls_shift/su_mean 0.000
_refine_ls_structure_factor_coef Fsqd
_refine_ls_weighting_details 'w=1/[\s^2^(Fo^2^)+(0.0741P)^2^+4.5787P] where P=(Fo^2^+2Fc^2^)/3'
_refine_ls_weighting_scheme calc
_refine_ls_wR_factor_gt 0.1276
_refine_ls_wR_factor_ref 0.1715
_reflns_Friedel_coverage 0.000
_reflns_number_gt 2815
_reflns_number_total 5574
_reflns_threshold_expression I>2\s
_cod_data_source_file d2dt03118c2.cif
_cod_data_source_block hyh7
_cod_original_sg_symbol_H-M 'P 21/c'
_cod_database_code 7711822
_shelx_space_group_comment
;
The symmetry employed for this shelxl refinement is uniquely defined
by the following loop, which should always be used as a source of
symmetry information in preference to the above space-group names.
They are only intended as comments.
;
_shelx_estimated_absorpt_t_min 0.661
_shelx_estimated_absorpt_t_max 0.941
_shelxl_version_number 2014-3

loop_
_space_group_symop_operation_xyz
'x, y, z'
'-x, y+1/2, -z+1/2'
'-x, -y, -z'
'x, -y-1/2, z-1/2'

loop_
_atom_site_label
_atom_site_type_symbol
_atom_site_fract_x
_atom_site_fract_y
_atom_site_fract_z
_atom_site_U_iso_or_equiv
_atom_site_adp_type
_atom_site_occupancy
_atom_site_site_symmetry_order
_atom_site_calc_flag
_atom_site_refinement_flags_posn
_atom_site_refinement_flags_adp
_atom_site_refinement_flags_occupancy
_atom_site_disorder_assembly
_atom_site_disorder_group
C1 C 0.1807(5) 0.4609(6) 0.9958(9) 0.043(2) Uani 1 1 d . . . . .
C2 C 0.1377(5) 0.5093(7) 1.0755(10) 0.050(2) Uani 1 1 d . . . . .
C3 C 0.0756(6) 0.4598(9) 1.2852(12) 0.086(4) Uani 1 1 d . . . . .
H3A H 0.0583 0.5260 1.2808 0.128 Uiso 1 1 calc R U . . .
H3B H 0.0370 0.4149 1.2690 0.128 Uiso 1 1 calc R U . . .
H3C H 0.1014 0.4479 1.3795 0.128 Uiso 1 1 calc R U . . .
C10 C 0.2215(5) 0.2892(7) 1.0142(10) 0.055(3) Uani 1 1 d . . . . .
H10A H 0.2296 0.2973 0.9136 0.066 Uiso 1 1 calc R U . . .
H10B H 0.1932 0.2307 1.0201 0.066 Uiso 1 1 calc R U . . .
C11 C 0.2895(5) 0.2765(7) 1.1073(12) 0.057(3) Uani 1 1 d . . . . .
C18 C 0.2829(10) 0.6325(10) 0.6277(16) 0.137(7) Uani 1 1 d . . . . .
H18A H 0.2871 0.6720 0.7104 0.164 Uiso 1 1 calc R U . . .
C19 C 0.3030(12) 0.6705(12) 0.5056(18) 0.182(11) Uani 1 1 d . . . . .
H19A H 0.3175 0.7356 0.5019 0.219 Uiso 1 1 calc R U . . .
C20 C 0.3016(9) 0.6121(12) 0.3910(16) 0.125(6) Uani 1 1 d . . . . .
H20A H 0.3145 0.6366 0.3045 0.150 Uiso 1 1 calc R U . . .
C21 C 0.2820(7) 0.5197(10) 0.3979(13) 0.085(4) Uani 1 1 d . . . . .
H21A H 0.2837 0.4768 0.3201 0.103 Uiso 1 1 calc R U . . .
C22 C 0.2595(6) 0.4901(8) 0.5220(12) 0.068(3) Uani 1 1 d . . . . .
H22A H 0.2436 0.4258 0.5259 0.081 Uiso 1 1 calc R U . . .
I1 I 0.33238(4) 0.53979(6) 0.98654(8) 0.0734(3) Uani 1 1 d . . . . .
I2 I 0.10766(4) 0.42813(6) 0.68409(8) 0.0671(3) Uani 1 1 d . . . . .
N1 N 0.1851(4) 0.3707(5) 1.0571(9) 0.052(2) Uani 1 1 d . . . . .
N2 N 0.1486(5) 0.3611(6) 1.1657(9) 0.061(2) Uani 1 1 d . . . . .
N3 N 0.1206(4) 0.4459(7) 1.1757(9) 0.062(2) Uani 1 1 d . . . . .
N4 N 0.3388(5) 0.2399(8) 1.0399(9) 0.073(3) Uani 1 1 d . . . . .
H4B H 0.3363 0.2618 0.9469 0.088 Uiso 0.72 1 d . U P A 1
H4A H 0.3305 0.2223 0.9448 0.088 Uiso 0.28 1 d . U P B 2
N5 N 0.2582(5) 0.5448(6) 0.6387(9) 0.063(2) Uani 1 1 d . . . . .
O1 O 0.2940(4) 0.2947(6) 1.2355(8) 0.079(2) Uani 1 1 d . . . . .
Pd1 Pd 0.21993(4) 0.49747(5) 0.82378(8) 0.0501(2) Uani 1 1 d . . . . .
C12 C 0.4040(6) 0.2300(11) 1.1231(15) 0.085(5) Uani 0.682(11) 1 d G U P C 1
C13 C 0.4548(8) 0.2989(10) 1.1170(18) 0.148(8) Uani 0.682(11) 1 d G U P C 1
H13A H 0.4454 0.3550 1.0604 0.178 Uiso 0.682(11) 1 calc R U P C 1
C14 C 0.5194(7) 0.2857(13) 1.194(2) 0.167(8) Uani 0.682(11) 1 d G U P C 1
H14A H 0.5542 0.3327 1.1896 0.201 Uiso 0.682(11) 1 calc R U P C 1
C15 C 0.5332(6) 0.2036(15) 1.277(2) 0.168(8) Uani 0.682(11) 1 d G U P C 1
H15A H 0.5774 0.1946 1.3290 0.202 Uiso 0.682(11) 1 calc R U P C 1
C16 C 0.4824(8) 0.1348(12) 1.283(2) 0.177(8) Uani 0.682(11) 1 d G U P C 1
H16A H 0.4918 0.0787 1.3393 0.212 Uiso 0.682(11) 1 calc R U P C 1
C17 C 0.4178(7) 0.1480(10) 1.2059(18) 0.128(7) Uani 0.682(11) 1 d G U P C 1
H17A H 0.3831 0.1009 1.2101 0.153 Uiso 0.682(11) 1 calc R U P C 1
C12A C 0.445(2) 0.204(3) 1.204(4) 0.157(9) Uiso 0.318(11) 1 d G U P C 2
H12A H 0.4292 0.2509 1.2661 0.189 Uiso 0.318(11) 1 calc R U P C 2
C13A C 0.4076(16) 0.186(3) 1.072(5) 0.113(11) Uiso 0.318(11) 1 d G U P C 2
C17A C 0.431(2) 0.118(3) 0.981(4) 0.136(17) Uiso 0.318(11) 1 d G U P C 2
H17B H 0.4051 0.1061 0.8906 0.163 Uiso 0.318(11) 1 calc R U P C 2
C16A C 0.491(2) 0.068(3) 1.024(5) 0.17(2) Uiso 0.318(11) 1 d G U P C 2
H16B H 0.5066 0.0213 0.9618 0.205 Uiso 0.318(11) 1 calc R U P C 2
C14A C 0.5282(17) 0.086(3) 1.156(6) 0.173(14) Uiso 0.318(11) 1 d G U P C 2
H14B H 0.5695 0.0513 1.1852 0.207 Uiso 0.318(11) 1 calc R U P C 2
C15A C 0.505(2) 0.154(4) 1.247(4) 0.184(11) Uiso 0.318(11) 1 d G U P C 2
H15B H 0.5308 0.1661 1.3373 0.221 Uiso 0.318(11) 1 calc R U P C 2
C4 C 0.1062(16) 0.607(3) 1.063(4) 0.052(6) Uani 0.622(9) 1 d . U P D 1
C5 C 0.1497(10) 0.6819(15) 1.058(2) 0.085(5) Uani 0.622(9) 1 d . U P D 1
H5A H 0.1977 0.6711 1.0637 0.102 Uiso 0.622(9) 1 calc R U P D 1
C6 C 0.1227(12) 0.7779(15) 1.042(3) 0.094(6) Uani 0.622(9) 1 d . U P D 1
H6A H 0.1526 0.8313 1.0392 0.113 Uiso 0.622(9) 1 calc R U P D 1
C7 C 0.0521(17) 0.792(3) 1.031(5) 0.089(7) Uani 0.622(9) 1 d . U P D 1
H7A H 0.0333 0.8547 1.0240 0.107 Uiso 0.622(9) 1 calc R U P D 1
C8 C 0.0114(10) 0.7158(14) 1.032(2) 0.081(5) Uani 0.622(9) 1 d . U P D 1
H8A H -0.0370 0.7242 1.0181 0.097 Uiso 0.622(9) 1 calc R U P D 1
C9 C 0.0393(9) 0.6228(13) 1.0528(19) 0.068(5) Uani 0.622(9) 1 d . U P D 1
H9A H 0.0092 0.5700 1.0595 0.081 Uiso 0.622(9) 1 calc R U P D 1
C4A C 0.121(3) 0.612(6) 1.064(9) 0.053(10) Uiso 0.378(9) 1 d . U P D 2
C5A C 0.1207(14) 0.667(2) 1.187(3) 0.070(7) Uiso 0.378(9) 1 d . U P D 2
H5AA H 0.1374 0.6415 1.2783 0.084 Uiso 0.378(9) 1 calc R U P D 2
C6A C 0.0945(14) 0.762(2) 1.171(4) 0.070(7) Uiso 0.378(9) 1 d . U P D 2
H6AA H 0.0959 0.8015 1.2528 0.084 Uiso 0.378(9) 1 calc R U P D 2
C7A C 0.069(3) 0.795(6) 1.052(7) 0.080(10) Uiso 0.378(9) 1 d . U P D 2
H7AA H 0.0498 0.8573 1.0507 0.096 Uiso 0.378(9) 1 calc R U P D 2
C8A C 0.0677(18) 0.748(3) 0.921(4) 0.089(8) Uiso 0.378(9) 1 d . U P D 2
H8AA H 0.0491 0.7744 0.8316 0.107 Uiso 0.378(9) 1 calc R U P D 2
C9A C 0.0975(15) 0.654(2) 0.938(4) 0.076(7) Uiso 0.378(9) 1 d . U P D 2
H9AA H 0.1009 0.6175 0.8537 0.091 Uiso 0.378(9) 1 calc R U P D 2

loop_
_atom_site_aniso_label
_atom_site_aniso_U_11
_atom_site_aniso_U_22
_atom_site_aniso_U_33
_atom_site_aniso_U_23
_atom_site_aniso_U_13
_atom_site_aniso_U_12
C1 0.062(6) 0.037(5) 0.030(5) -0.001(4) 0.002(4) -0.002(4)
C2 0.068(6) 0.049(6) 0.030(6) -0.004(4) 0.002(4) 0.011(5)
C3 0.106(10) 0.100(9) 0.061(8) 0.020(7) 0.048(7) 0.020(8)
C10 0.066(7) 0.051(6) 0.047(7) 0.000(5) 0.004(5) 0.005(5)
C11 0.062(7) 0.060(7) 0.047(7) 0.012(5) 0.003(5) -0.003(5)
C18 0.28(2) 0.073(10) 0.069(11) -0.003(8) 0.054(12) -0.063(12)
C19 0.40(3) 0.091(12) 0.071(13) 0.000(10) 0.087(16) -0.091(16)
C20 0.210(18) 0.112(13) 0.059(11) 0.014(9) 0.044(10) -0.065(12)
C21 0.113(10) 0.097(10) 0.053(9) -0.016(7) 0.035(7) -0.015(8)
C22 0.086(8) 0.058(7) 0.062(8) 0.007(6) 0.023(6) -0.010(6)
I1 0.0764(5) 0.0865(6) 0.0558(5) -0.0049(4) 0.0031(4) -0.0175(4)
I2 0.0733(5) 0.0756(5) 0.0499(5) -0.0075(4) -0.0015(3) -0.0031(4)
N1 0.063(5) 0.044(5) 0.050(5) -0.001(4) 0.014(4) 0.005(4)
N2 0.083(6) 0.057(6) 0.048(6) 0.013(4) 0.022(5) 0.006(5)
N3 0.078(6) 0.073(7) 0.038(6) 0.004(5) 0.019(4) 0.005(5)
N4 0.068(6) 0.108(8) 0.041(6) 0.015(5) -0.002(4) 0.011(5)
N5 0.100(7) 0.051(5) 0.039(6) 0.011(4) 0.006(4) -0.007(5)
O1 0.091(6) 0.109(7) 0.038(5) 0.002(4) 0.004(4) 0.004(5)
Pd1 0.0691(5) 0.0452(4) 0.0359(5) 0.0005(4) 0.0068(3) -0.0023(4)
C12 0.069(8) 0.107(10) 0.079(11) 0.020(8) 0.008(7) 0.028(7)
C13 0.103(10) 0.156(12) 0.179(15) 0.060(11) -0.013(10) -0.010(9)
C14 0.107(10) 0.192(13) 0.193(16) 0.056(12) -0.019(10) -0.007(9)
C15 0.113(10) 0.187(13) 0.193(15) 0.054(11) -0.018(10) 0.000(9)
C16 0.118(10) 0.193(12) 0.203(15) 0.079(11) -0.036(10) 0.005(9)
C17 0.099(10) 0.131(11) 0.146(13) 0.053(10) -0.012(9) 0.012(8)
C4 0.059(14) 0.050(10) 0.047(10) -0.007(7) 0.007(12) -0.009(12)
C5 0.068(10) 0.072(10) 0.119(13) 0.015(10) 0.023(9) 0.002(9)
C6 0.079(12) 0.069(11) 0.135(14) 0.009(11) 0.013(11) -0.001(9)
C7 0.077(15) 0.066(11) 0.121(15) -0.014(12) -0.001(13) 0.023(12)
C8 0.079(11) 0.069(11) 0.092(13) -0.015(10) 0.002(10) 0.012(9)
C9 0.060(10) 0.061(10) 0.082(12) -0.015(9) 0.008(8) -0.004(8)

loop_
_atom_type_symbol
_atom_type_description
_atom_type_scat_dispersion_real
_atom_type_scat_dispersion_imag
_atom_type_scat_source
C C 0.0033 0.0016 'International Tables Vol C Tables 4.2.6.8 and 6.1.1.4'
H H 0.0000 0.0000 'International Tables Vol C Tables 4.2.6.8 and 6.1.1.4'
N N 0.0061 0.0033 'International Tables Vol C Tables 4.2.6.8 and 6.1.1.4'
O O 0.0106 0.0060 'International Tables Vol C Tables 4.2.6.8 and 6.1.1.4'
Pd Pd -0.9988 1.0072 'International Tables Vol C Tables 4.2.6.8 and 6.1.1.4'
I I -0.4742 1.8119 'International Tables Vol C Tables 4.2.6.8 and 6.1.1.4'

loop_
_geom_angle_atom_site_label_1
_geom_angle_atom_site_label_2
_geom_angle_atom_site_label_3
_geom_angle
_geom_angle_site_symmetry_1
_geom_angle_site_symmetry_3
_geom_angle_publ_flag
C2 C1 N1 103.0(8) . . ?
C2 C1 Pd1 131.6(7) . . ?
N1 C1 Pd1 125.1(6) . . ?
N3 C2 C1 106.6(8) . . ?
N3 C2 C4A 127(3) . . ?
C1 C2 C4A 125(3) . . ?
N3 C2 C4 120.2(16) . . ?
C1 C2 C4 133.0(17) . . ?
N3 C3 H3A 109.5 . . ?
N3 C3 H3B 109.5 . . ?
H3A C3 H3B 109.5 . . ?
N3 C3 H3C 109.5 . . ?
H3A C3 H3C 109.5 . . ?
H3B C3 H3C 109.5 . . ?
N1 C10 C11 111.4(8) . . ?
N1 C10 H10A 109.3 . . ?
C11 C10 H10A 109.3 . . ?
N1 C10 H10B 109.3 . . ?
C11 C10 H10B 109.3 . . ?
H10A C10 H10B 108.0 . . ?
O1 C11 N4 126.0(10) . . ?
O1 C11 C10 119.6(10) . . ?
N4 C11 C10 114.2(10) . . ?
N5 C18 C19 124.8(14) . . ?
N5 C18 H18A 117.6 . . ?
C19 C18 H18A 117.6 . . ?
C20 C19 C18 117.6(14) . . ?
C20 C19 H19A 121.2 . . ?
C18 C19 H19A 121.2 . . ?
C21 C20 C19 120.8(12) . . ?
C21 C20 H20A 119.6 . . ?
C19 C20 H20A 119.6 . . ?
C20 C21 C22 117.0(12) . . ?
C20 C21 H21A 121.5 . . ?
C22 C21 H21A 121.5 . . ?
N5 C22 C21 125.2(11) . . ?
N5 C22 H22A 117.4 . . ?
C21 C22 H22A 117.4 . . ?
N2 N1 C1 113.8(7) . . ?
N2 N1 C10 118.6(8) . . ?
C1 N1 C10 127.5(8) . . ?
N3 N2 N1 103.8(7) . . ?
N2 N3 C2 112.8(8) . . ?
N2 N3 C3 118.0(9) . . ?
C2 N3 C3 129.2(9) . . ?
C11 N4 C12 115.7(10) . . ?
C11 N4 C13A 140.3(18) . . ?
C11 N4 H4B 112.2 . . ?
C12 N4 H4B 119.3 . . ?
C11 N4 H4A 121.4 . . ?
C13A N4 H4A 95.8 . . ?
C18 N5 C22 114.3(10) . . ?
C18 N5 Pd1 122.0(9) . . ?
C22 N5 Pd1 123.6(7) . . ?
C1 Pd1 N5 176.3(4) . . ?
C1 Pd1 I1 87.9(3) . . ?
N5 Pd1 I1 93.0(3) . . ?
C1 Pd1 I2 85.7(3) . . ?
N5 Pd1 I2 93.8(2) . . ?
I1 Pd1 I2 170.42(4) . . ?
C13 C12 C17 120.0 . . ?
C13 C12 N4 120.8(11) . . ?
C17 C12 N4 119.1(11) . . ?
C12 C13 C14 120.0 . . ?
C12 C13 H13A 120.0 . . ?
C14 C13 H13A 120.0 . . ?
C13 C14 C15 120.0 . . ?
C13 C14 H14A 120.0 . . ?
C15 C14 H14A 120.0 . . ?
C14 C15 C16 120.0 . . ?
C14 C15 H15A 120.0 . . ?
C16 C15 H15A 120.0 . . ?
C17 C16 C15 120.0 . . ?
C17 C16 H16A 120.0 . . ?
C15 C16 H16A 120.0 . . ?
C16 C17 C12 120.0 . . ?
C16 C17 H17A 120.0 . . ?
C12 C17 H17A 120.0 . . ?
C13A C12A C15A 120.0 . . ?
C13A C12A H12A 120.0 . . ?
C15A C12A H12A 120.0 . . ?
C17A C13A C12A 120.0 . . ?
C17A C13A N4 124(3) . . ?
C12A C13A N4 116(3) . . ?
C13A C17A C16A 120.0 . . ?
C13A C17A H17B 120.0 . . ?
C16A C17A H17B 120.0 . . ?
C17A C16A C14A 120.0 . . ?
C17A C16A C16A 126(6) . 3_657 ?
C14A C16A C16A 106(6) . 3_657 ?
C17A C16A H16B 120.0 . . ?
C14A C16A H16B 120.0 . . ?
C16A C16A H16B 29.6 3_657 . ?
C16A C14A C15A 120.0 . . ?
C16A C14A H14B 120.0 . . ?
C15A C14A H14B 120.0 . . ?
C14A C15A C12A 120.0 . . ?
C14A C15A H15B 120.0 . . ?
C12A C15A H15B 120.0 . . ?
C9 C4 C5 119(3) . . ?
C9 C4 C2 124(3) . . ?
C5 C4 C2 117(2) . . ?
C4 C5 C6 120(2) . . ?
C4 C5 H5A 120.2 . . ?
C6 C5 H5A 120.2 . . ?
C7 C6 C5 119(2) . . ?
C7 C6 H6A 120.4 . . ?
C5 C6 H6A 120.4 . . ?
C8 C7 C6 119(3) . . ?
C8 C7 H7A 120.4 . . ?
C6 C7 H7A 120.4 . . ?
C7 C8 C9 120(2) . . ?
C7 C8 H8A 119.8 . . ?
C9 C8 H8A 119.8 . . ?
C4 C9 C8 122(2) . . ?
C4 C9 H9A 118.9 . . ?
C8 C9 H9A 118.9 . . ?
C9A C4A C5A 118(6) . . ?
C9A C4A C2 122(6) . . ?
C5A C4A C2 120(6) . . ?
C4A C5A C6A 117(4) . . ?
C4A C5A H5AA 121.3 . . ?
C6A C5A H5AA 121.3 . . ?
C7A C6A C5A 122(5) . . ?
C7A C6A H6AA 118.9 . . ?
C5A C6A H6AA 118.9 . . ?
C6A C7A C8A 126(7) . . ?
C6A C7A H7AA 117.2 . . ?
C8A C7A H7AA 117.2 . . ?
C7A C8A C9A 112(4) . . ?
C7A C8A H8AA 124.2 . . ?
C9A C8A H8AA 124.2 . . ?
C4A C9A C8A 125(5) . . ?
C4A C9A H9AA 117.4 . . ?
C8A C9A H9AA 117.4 . . ?

loop_
_geom_bond_atom_site_label_1
_geom_bond_atom_site_label_2
_geom_bond_distance
_geom_bond_site_symmetry_2
_geom_bond_publ_flag
C1 C2 1.378(12) . ?
C1 N1 1.380(11) . ?
C1 Pd1 1.954(9) . ?
C2 N3 1.367(12) . ?
C2 C4A 1.47(8) . ?
C2 C4 1.48(4) . ?
C3 N3 1.458(12) . ?
C3 H3A 0.9800 . ?
C3 H3B 0.9800 . ?
C3 H3C 0.9800 . ?
C10 N1 1.426(11) . ?
C10 C11 1.513(13) . ?
C10 H10A 0.9900 . ?
C10 H10B 0.9900 . ?
C11 O1 1.229(12) . ?
C11 N4 1.328(13) . ?
C18 N5 1.321(15) . ?
C18 C19 1.373(18) . ?
C18 H18A 0.9500 . ?
C19 C20 1.350(19) . ?
C19 H19A 0.9500 . ?
C20 C21 1.346(18) . ?
C20 H20A 0.9500 . ?
C21 C22 1.369(14) . ?
C21 H21A 0.9500 . ?
C22 N5 1.342(13) . ?
C22 H22A 0.9500 . ?
I1 Pd1 2.5909(10) . ?
I2 Pd1 2.6046(10) . ?
N1 N2 1.332(10) . ?
N2 N3 1.310(11) . ?
N4 C12 1.421(13) . ?
N4 C13A 1.54(3) . ?
N4 H4B 0.9248 . ?
N4 H4A 0.9250 . ?
N5 Pd1 2.097(8) . ?
C12 C13 1.3900 . ?
C12 C17 1.3900 . ?
C13 C14 1.3900 . ?
C13 H13A 0.9500 . ?
C14 C15 1.3900 . ?
C14 H14A 0.9500 . ?
C15 C16 1.3900 . ?
C15 H15A 0.9500 . ?
C16 C17 1.3900 . ?
C16 H16A 0.9500 . ?
C17 H17A 0.9500 . ?
C12A C13A 1.3900 . ?
C12A C15A 1.3900 . ?
C12A H12A 0.9500 . ?
C13A C17A 1.3900 . ?
C17A C16A 1.3900 . ?
C17A H17B 0.9500 . ?
C16A C14A 1.3900 . ?
C16A C16A 1.98(7) 3_657 ?
C16A H16B 0.9500 . ?
C14A C15A 1.3900 . ?
C14A H14B 0.9500 . ?
C15A H15B 0.9500 . ?
C4 C9 1.32(4) . ?
C4 C5 1.36(4) . ?
C5 C6 1.44(3) . ?
C5 H5A 0.9500 . ?
C6 C7 1.39(4) . ?
C6 H6A 0.9500 . ?
C7 C8 1.32(4) . ?
C7 H7A 0.9500 . ?
C8 C9 1.41(2) . ?
C8 H8A 0.9500 . ?
C9 H9A 0.9500 . ?
C4A C9A 1.35(9) . ?
C4A C5A 1.39(8) . ?
C5A C6A 1.42(4) . ?
C5A H5AA 0.9500 . ?
C6A C7A 1.26(6) . ?
C6A H6AA 0.9500 . ?
C7A C8A 1.40(9) . ?
C7A H7AA 0.9500 . ?
C8A C9A 1.43(4) . ?
C8A H8AA 0.9500 . ?
C9A H9AA 0.9500 . ?

loop_
_geom_torsion_atom_site_label_1
_geom_torsion_atom_site_label_2
_geom_torsion_atom_site_label_3
_geom_torsion_atom_site_label_4
_geom_torsion
_geom_torsion_site_symmetry_1
_geom_torsion_site_symmetry_2
_geom_torsion_site_symmetry_3
_geom_torsion_site_symmetry_4
_geom_torsion_publ_flag
N1 C1 C2 N3 0.2(10) . . . . ?
Pd1 C1 C2 N3 173.6(7) . . . . ?
N1 C1 C2 C4A 173(3) . . . . ?
Pd1 C1 C2 C4A -13(4) . . . . ?
N1 C1 C2 C4 -175(2) . . . . ?
Pd1 C1 C2 C4 -1(2) . . . . ?
N1 C10 C11 O1 36.7(13) . . . . ?
N1 C10 C11 N4 -147.3(9) . . . . ?
N5 C18 C19 C20 -4(4) . . . . ?
C18 C19 C20 C21 -1(3) . . . . ?
C19 C20 C21 C22 4(3) . . . . ?
C20 C21 C22 N5 -3(2) . . . . ?
C2 C1 N1 N2 0.1(11) . . . . ?
Pd1 C1 N1 N2 -173.8(7) . . . . ?
C2 C1 N1 C10 177.8(9) . . . . ?
Pd1 C1 N1 C10 3.8(13) . . . . ?
C11 C10 N1 N2 -82.2(11) . . . . ?
C11 C10 N1 C1 100.2(11) . . . . ?
C1 N1 N2 N3 -0.4(11) . . . . ?
C10 N1 N2 N3 -178.3(8) . . . . ?
N1 N2 N3 C2 0.5(11) . . . . ?
N1 N2 N3 C3 179.1(9) . . . . ?
C1 C2 N3 N2 -0.5(12) . . . . ?
C4A C2 N3 N2 -173(3) . . . . ?
C4 C2 N3 N2 175.2(17) . . . . ?
C1 C2 N3 C3 -178.9(11) . . . . ?
C4A C2 N3 C3 8(4) . . . . ?
C4 C2 N3 C3 -3(2) . . . . ?
O1 C11 N4 C12 -6.3(17) . . . . ?
C10 C11 N4 C12 178.0(10) . . . . ?
O1 C11 N4 C13A 17(3) . . . . ?
C10 C11 N4 C13A -159(3) . . . . ?
C19 C18 N5 C22 6(3) . . . . ?
C19 C18 N5 Pd1 -174.0(17) . . . . ?
C21 C22 N5 C18 -2.0(19) . . . . ?
C21 C22 N5 Pd1 177.7(10) . . . . ?
C11 N4 C12 C13 -97.9(13) . . . . ?
C13A N4 C12 C13 112(3) . . . . ?
C11 N4 C12 C17 85.2(14) . . . . ?
C13A N4 C12 C17 -65(3) . . . . ?
C17 C12 C13 C14 0.0 . . . . ?
N4 C12 C13 C14 -176.9(14) . . . . ?
C12 C13 C14 C15 0.0 . . . . ?
C13 C14 C15 C16 0.0 . . . . ?
C14 C15 C16 C17 0.0 . . . . ?
C15 C16 C17 C12 0.0 . . . . ?
C13 C12 C17 C16 0.0 . . . . ?
N4 C12 C17 C16 176.9(14) . . . . ?
C15A C12A C13A C17A 0.0 . . . . ?
C15A C12A C13A N4 175(3) . . . . ?
C11 N4 C13A C17A 147(2) . . . . ?
C12 N4 C13A C17A -169(4) . . . . ?
C11 N4 C13A C12A -28(3) . . . . ?
C12 N4 C13A C12A 16(2) . . . . ?
C12A C13A C17A C16A 0.0 . . . . ?
N4 C13A C17A C16A -175(3) . . . . ?
C13A C17A C16A C14A 0.0 . . . . ?
C13A C17A C16A C16A 145(6) . . . 3_657 ?
C17A C16A C14A C15A 0.0 . . . . ?
C16A C16A C14A C15A -151(5) 3_657 . . . ?
C16A C14A C15A C12A 0.0 . . . . ?
C13A C12A C15A C14A 0.0 . . . . ?
N3 C2 C4 C9 -51(4) . . . . ?
C1 C2 C4 C9 123(3) . . . . ?
C4A C2 C4 C9 178(26) . . . . ?
N3 C2 C4 C5 132(2) . . . . ?
C1 C2 C4 C5 -54(4) . . . . ?
C4A C2 C4 C5 1(20) . . . . ?
C9 C4 C5 C6 1(5) . . . . ?
C2 C4 C5 C6 178(2) . . . . ?
C4 C5 C6 C7 -1(4) . . . . ?
C5 C6 C7 C8 -2(5) . . . . ?
C6 C7 C8 C9 4(5) . . . . ?
C5 C4 C9 C8 2(5) . . . . ?
C2 C4 C9 C8 -176(2) . . . . ?
C7 C8 C9 C4 -4(4) . . . . ?
N3 C2 C4A C9A -135(4) . . . . ?
C1 C2 C4A C9A 53(6) . . . . ?
C4 C2 C4A C9A -79(21) . . . . ?
N3 C2 C4A C5A 36(6) . . . . ?
C1 C2 C4A C5A -136(4) . . . . ?
C4 C2 C4A C5A 92(23) . . . . ?
C9A C4A C5A C6A 1(6) . . . . ?
C2 C4A C5A C6A -170(3) . . . . ?
C4A C5A C6A C7A 3(6) . . . . ?
C5A C6A C7A C8A -4(8) . . . . ?
C6A C7A C8A C9A 1(8) . . . . ?
C5A C4A C9A C8A -4(7) . . . . ?
C2 C4A C9A C8A 167(4) . . . . ?
C7A C8A C9A C4A 3(6) . . . . ?
